data_2232514
loop_
_publ_author_name
'Wang, Wen-Yan'
'Diao, Ying'
'Wei, Zhi-Hua'
'Wang, Jian-Long'

_publ_section_title
;
 1,2-Bis(2,4,6-trinitrophenyl)ethane
;
_journal_coeditor_code XU5348
_journal_issue 11
_journal_name_full 'Acta Crystallographica Section E'
_journal_page_first o3044
_journal_paper_doi 10.1107/S1600536811042802
_journal_volume 67
_journal_year 2011
_chemical_formula_iupac 'C14 H8 N6 O12'
_chemical_formula_moiety 'C14 H8 N6 O12'
_chemical_formula_sum 'C14 H8 N6 O12'
_chemical_formula_weight 452.26
_chemical_name_systematic
;
1,2-Bis(2,4,6-trinitrophenyl)ethane
;
_space_group_IT_number 14
_symmetry_cell_setting monoclinic
_symmetry_space_group_name_Hall '-P 2ybc'
_symmetry_space_group_name_H-M 'P 1 21/c 1'
_atom_sites_solution_hydrogens geom
_atom_sites_solution_primary direct
_atom_sites_solution_secondary difmap
_audit_creation_method SHELXL97
_cell_angle_alpha 90.00
_cell_angle_beta 97.154(8)
_cell_angle_gamma 90.00
_cell_formula_units_Z 2
_cell_length_a 5.8468(5)
_cell_length_b 8.1253(11)
_cell_length_c 17.977(2)
_cell_measurement_reflns_used 3228
_cell_measurement_temperature 113(2)
_cell_measurement_theta_max 27.9
_cell_measurement_theta_min 2.3
_cell_volume 847.38(17)
_computing_cell_refinement 'CrystalClear (Rigaku/MSC, 2000)'
_computing_data_collection 'CrystalClear (Rigaku/MSC, 2000)'
_computing_data_reduction 'CrystalClear (Rigaku/MSC, 2000)'
_computing_molecular_graphics 'SHELXTL (Sheldrick, 2008)'
_computing_publication_material 'SHELXTL (Sheldrick, 2008)'
_computing_structure_refinement 'SHELXTL (Sheldrick, 2008)'
_computing_structure_solution 'SHELXTL (Sheldrick, 2008)'
_diffrn_ambient_temperature 113(2)
_diffrn_detector_area_resol_mean 14.22
_diffrn_measured_fraction_theta_full 0.992
_diffrn_measured_fraction_theta_max 0.992
_diffrn_measurement_device_type 'Rigaku Saturn724 CCD'
_diffrn_measurement_method '\w and \f'
_diffrn_radiation_monochromator multilayer
_diffrn_radiation_source 'rotating anode'
_diffrn_radiation_type MoK\a
_diffrn_radiation_wavelength 0.71073
_diffrn_reflns_av_R_equivalents 0.0336
_diffrn_reflns_av_sigmaI/netI 0.0349
_diffrn_reflns_limit_h_max 7
_diffrn_reflns_limit_h_min -7
_diffrn_reflns_limit_k_max 10
_diffrn_reflns_limit_k_min -8
_diffrn_reflns_limit_l_max 23
_diffrn_reflns_limit_l_min -23
_diffrn_reflns_number 7531
_diffrn_reflns_theta_full 27.90
_diffrn_reflns_theta_max 27.90
_diffrn_reflns_theta_min 2.28
_exptl_absorpt_coefficient_mu 0.159
_exptl_absorpt_correction_T_max 0.9750
_exptl_absorpt_correction_T_min 0.9659
_exptl_absorpt_correction_type multi-scan
_exptl_absorpt_process_details '(CrystalClear; Rigaku/MSC, 2000)'
_exptl_crystal_colour colourless
_exptl_crystal_density_diffrn 1.773
_exptl_crystal_density_method 'not measured'
_exptl_crystal_description prism
_exptl_crystal_F_000 460
_exptl_crystal_size_max 0.22
_exptl_crystal_size_mid 0.20
_exptl_crystal_size_min 0.16
_refine_diff_density_max 0.261
_refine_diff_density_min -0.245
_refine_ls_extinction_coef 0.025(5)
_refine_ls_extinction_expression Fc^*^=kFc[1+0.001xFc^2^\l^3^/sin(2\q)]^-1/4^
_refine_ls_extinction_method 'SHELXTL (Sheldrick, 2008)'
_refine_ls_goodness_of_fit_ref 1.037
_refine_ls_hydrogen_treatment constr
_refine_ls_matrix_type full
_refine_ls_number_parameters 186
_refine_ls_number_reflns 2013
_refine_ls_number_restraints 70
_refine_ls_restrained_S_all 1.035
_refine_ls_R_factor_all 0.0439
_refine_ls_R_factor_gt 0.0343
_refine_ls_shift/su_max 0.000
_refine_ls_shift/su_mean 0.000
_refine_ls_structure_factor_coef Fsqd
_refine_ls_weighting_details 'calc w = 1/[\s^2^(Fo^2^)+(0.0569P)^2^+0.0176P] where P=(Fo^2^+2Fc^2^)/3'
_refine_ls_weighting_scheme calc
_refine_ls_wR_factor_gt 0.0952
_refine_ls_wR_factor_ref 0.0992
_reflns_number_gt 1503
_reflns_number_total 2013
_reflns_threshold_expression I>2\s(I)
_cod_data_source_file xu5348.cif
_cod_data_source_block I
_cod_original_sg_symbol_H-M 'P 21/c'
_cod_database_code 2232514
_cod_database_fobs_code 2232514

loop_
_symmetry_equiv_pos_as_xyz
'x, y, z'
'-x, y+1/2, -z+1/2'
'-x, -y, -z'
'x, -y-1/2, z-1/2'

loop_
_atom_site_type_symbol
_atom_site_label
_atom_site_fract_x
_atom_site_fract_y
_atom_site_fract_z
_atom_site_U_iso_or_equiv
_atom_site_adp_type
_atom_site_calc_flag
_atom_site_refinement_flags
_atom_site_occupancy
_atom_site_symmetry_multiplicity
_atom_site_disorder_assembly
_atom_site_disorder_group
N N1 0.788(2) 0.4687(13) 0.1645(5) 0.0296(16) Uani d PDU 0.513(3) 1 A 1
O O1 0.8771(5) 0.5628(3) 0.12216(13) 0.0302(6) Uani d PDU 0.513(3) 1 A 1
O O2 0.815(3) 0.489(2) 0.2328(6) 0.0260(15) Uani d PDU 0.513(3) 1 A 1
N N1' 0.824(2) 0.4472(14) 0.1631(5) 0.0296(16) Uani d PDU 0.487(3) 1 A 2
O O1' 0.9430(5) 0.4872(4) 0.11433(14) 0.0355(7) Uani d PDU 0.487(3) 1 A 2
O O2' 0.822(3) 0.503(2) 0.2263(7) 0.035(3) Uani d PDU 0.487(3) 1 A 2
O O3 0.72410(17) -0.11091(14) 0.26187(5) 0.0387(3) Uani d . 1 1 . .
O O4 0.48405(19) -0.23368(11) 0.17726(5) 0.0344(3) Uani d . 1 1 . .
N N3 0.15225(18) 0.19328(12) 0.00293(5) 0.0229(3) Uani d D 1 1 . .
O O5 -0.0105(3) 0.2748(3) 0.01446(10) 0.0295(6) Uani d PDU 0.513(3) 1 A 1
O O6 0.1555(3) 0.0949(3) -0.04988(9) 0.0301(7) Uani d PDU 0.513(3) 1 A 1
O O5' -0.0438(3) 0.1733(4) 0.01768(11) 0.0328(6) Uani d PDU 0.487(3) 1 A 2
O O6' 0.2022(4) 0.2111(3) -0.06168(10) 0.0345(7) Uani d PDU 0.487(3) 1 A 2
N N2 0.59258(19) -0.11271(15) 0.20272(6) 0.0299(3) Uani d . 1 1 . .
C C1 0.4345(2) 0.49440(15) 0.03484(6) 0.0222(3) Uani d . 1 1 . .
H H1A 0.4797 0.5885 0.0685 0.027 Uiso calc R 1 1 . .
H H1B 0.2668 0.5029 0.0185 0.027 Uiso calc R 1 1 . .
C C2 0.4834(2) 0.33521(15) 0.07792(6) 0.0226(3) Uani d . 1 1 . .
C C3 0.6575(2) 0.31668(17) 0.13844(6) 0.0267(3) Uani d D 1 1 A .
C C4 0.6978(2) 0.17462(17) 0.18056(6) 0.0271(3) Uani d . 1 1 . .
H H4 0.8168 0.1692 0.2216 0.033 Uiso calc R 1 1 A .
C C5 0.5584(2) 0.04194(16) 0.16040(7) 0.0263(3) Uani d . 1 1 A .
C C6 0.3810(2) 0.04812(17) 0.10198(7) 0.0268(3) Uani d . 1 1 . .
H H6 0.2850 -0.0445 0.0892 0.032 Uiso calc R 1 1 A .
C C7 0.3490(2) 0.19428(16) 0.06306(6) 0.0229(3) Uani d . 1 1 A .

loop_
_atom_site_aniso_label
_atom_site_aniso_U_11
_atom_site_aniso_U_22
_atom_site_aniso_U_33
_atom_site_aniso_U_12
_atom_site_aniso_U_13
_atom_site_aniso_U_23
N1 0.011(3) 0.047(2) 0.0282(8) -0.005(2) -0.0062(11) 0.0187(11)
O1 0.0339(14) 0.0303(14) 0.0260(10) -0.0121(10) 0.0020(9) 0.0048(10)
O2 0.027(3) 0.024(3) 0.026(2) -0.0047(19) 0.001(2) -0.002(3)
N1' 0.011(3) 0.047(2) 0.0282(8) -0.005(2) -0.0062(11) 0.0187(11)
O1' 0.0315(16) 0.0473(18) 0.0260(12) -0.0210(12) -0.0031(10) 0.0114(12)
O2' 0.028(3) 0.031(4) 0.048(5) -0.004(2) 0.010(3) 0.008(2)
O3 0.0289(6) 0.0549(7) 0.0298(5) -0.0031(5) -0.0069(4) 0.0208(5)
O4 0.0452(7) 0.0309(5) 0.0262(5) 0.0059(4) 0.0002(4) 0.0024(4)
N3 0.0192(6) 0.0277(6) 0.0213(5) -0.0009(4) 0.0011(4) 0.0056(4)
O5 0.0182(10) 0.0352(14) 0.0345(10) 0.0056(9) 0.0009(8) 0.0059(9)
O6 0.0282(11) 0.0410(15) 0.0203(9) -0.0031(9) 0.0001(7) -0.0006(8)
O5' 0.0170(11) 0.0421(16) 0.0390(12) 0.0004(10) 0.0016(9) 0.0030(11)
O6' 0.0379(13) 0.0474(16) 0.0169(9) -0.0111(10) -0.0022(8) 0.0054(9)
N2 0.0254(6) 0.0418(7) 0.0225(5) 0.0051(5) 0.0030(4) 0.0104(5)
C1 0.0214(7) 0.0296(6) 0.0155(5) -0.0056(5) 0.0013(5) 0.0023(5)
C2 0.0172(6) 0.0361(7) 0.0151(5) -0.0018(5) 0.0039(4) 0.0053(5)
C3 0.0194(7) 0.0426(8) 0.0182(6) -0.0075(5) 0.0026(5) 0.0063(5)
C4 0.0170(7) 0.0473(8) 0.0166(6) -0.0013(5) 0.0003(5) 0.0089(5)
C5 0.0235(7) 0.0370(7) 0.0186(6) 0.0023(6) 0.0033(5) 0.0108(5)
C6 0.0235(7) 0.0347(7) 0.0220(6) -0.0040(5) 0.0016(5) 0.0066(5)
C7 0.0162(6) 0.0371(7) 0.0149(5) -0.0006(5) 0.0004(4) 0.0052(5)

loop_
_atom_type_symbol
_atom_type_description
_atom_type_scat_dispersion_real
_atom_type_scat_dispersion_imag
_atom_type_scat_source
C C 0.0033 0.0016 'International Tables Vol C Tables 4.2.6.8 and 6.1.1.4'
H H 0.0000 0.0000 'International Tables Vol C Tables 4.2.6.8 and 6.1.1.4'
N N 0.0061 0.0033 'International Tables Vol C Tables 4.2.6.8 and 6.1.1.4'
O O 0.0106 0.0060 'International Tables Vol C Tables 4.2.6.8 and 6.1.1.4'

loop_
_geom_angle_atom_site_label_1
_geom_angle_atom_site_label_2
_geom_angle_atom_site_label_3
_geom_angle_site_symmetry_1
_geom_angle_site_symmetry_3
_geom_angle
O2 N1 O1 . . 121.2(11)
O2 N1 C3 . . 114.9(9)
O1 N1 C3 . . 123.7(6)
O2' N1' O1' . . 129.5(12)
O2' N1' C3 . . 117.6(10)
O1' N1' C3 . . 112.9(6)
O5 N3 O5' . . 41.21(12)
O5 N3 O6' . . 112.46(16)
O5' N3 O6' . . 123.81(15)
O5 N3 O6 . . 125.15(16)
O5' N3 O6 . . 100.65(16)
O6' N3 O6 . . 48.11(12)
O5 N3 C7 . . 115.66(13)
O5' N3 C7 . . 120.60(13)
O6' N3 C7 . . 115.58(13)
O6 N3 C7 . . 118.54(12)
O4 N2 O3 . . 124.71(11)
O4 N2 C5 . . 117.46(10)
O3 N2 C5 . . 117.81(11)
C2 C1 C1 . 3_665 112.47(13)
C2 C1 H1A . . 109.1
C1 C1 H1A 3_665 . 109.1
C2 C1 H1B . . 109.1
C1 C1 H1B 3_665 . 109.1
H1A C1 H1B . . 107.8
C7 C2 C3 . . 113.41(11)
C7 C2 C1 . . 122.43(10)
C3 C2 C1 . . 124.07(11)
C4 C3 C2 . . 124.86(12)
C4 C3 N1' . . 112.0(6)
C2 C3 N1' . . 123.1(6)
C4 C3 N1 . . 118.2(5)
C2 C3 N1 . . 116.5(5)
N1' C3 N1 . . 10.7(11)
C5 C4 C3 . . 117.07(11)
C5 C4 H4 . . 121.5
C3 C4 H4 . . 121.5
C4 C5 C6 . . 122.48(11)
C4 C5 N2 . . 119.78(11)
C6 C5 N2 . . 117.73(12)
C7 C6 C5 . . 117.28(12)
C7 C6 H6 . . 121.4
C5 C6 H6 . . 121.4
C6 C7 C2 . . 124.88(11)
C6 C7 N3 . . 114.24(11)
C2 C7 N3 . . 120.87(10)

loop_
_geom_bond_atom_site_label_1
_geom_bond_atom_site_label_2
_geom_bond_site_symmetry_2
_geom_bond_distance
N1 O2 . 1.231(8)
N1 O1 . 1.238(7)
N1 C3 . 1.496(7)
N1' O2' . 1.226(8)
N1' O1' . 1.228(8)
N1' C3 . 1.471(7)
O3 N2 . 1.2323(13)
O4 N2 . 1.2271(15)
N3 O5 . 1.199(2)
N3 O5' . 1.219(2)
N3 O6' . 1.241(2)
N3 O6 . 1.243(2)
N3 C7 . 1.4772(14)
N2 C5 . 1.4697(16)
C1 C2 . 1.5164(16)
C1 C1 3_665 1.550(2)
C1 H1A . 0.9900
C1 H1B . 0.9900
C2 C7 . 1.3957(17)
C2 C3 . 1.4024(16)
C3 C4 . 1.3846(18)
C4 C5 . 1.3728(19)
C4 H4 . 0.9500
C5 C6 . 1.3820(17)
C6 C7 . 1.3792(18)
C6 H6 . 0.9500

loop_
_geom_hbond_atom_site_label_D
_geom_hbond_atom_site_label_H
_geom_hbond_atom_site_label_A
_geom_hbond_site_symmetry_A
_geom_hbond_distance_DH
_geom_hbond_distance_HA
_geom_hbond_distance_DA
_geom_hbond_angle_DHA
C1 H1A O4 1_565 0.99 2.43 3.3669(15) 158
C1 H1B O5 3_565 0.99 2.37 3.147(2) 134

loop_
_geom_torsion_atom_site_label_1
_geom_torsion_atom_site_label_2
_geom_torsion_atom_site_label_3
_geom_torsion_atom_site_label_4
_geom_torsion_site_symmetry_1
_geom_torsion
C1 C1 C2 C7 3_665 -90.86(16)
C1 C1 C2 C3 3_665 92.64(16)
C7 C2 C3 C4 . 0.13(18)
C1 C2 C3 C4 . 176.91(12)
C7 C2 C3 N1' . 178.3(5)
C1 C2 C3 N1' . -4.9(5)
C7 C2 C3 N1 . -172.0(4)
C1 C2 C3 N1 . 4.8(5)
O2' N1' C3 C4 . -64.8(15)
O1' N1' C3 C4 . 117.4(9)
O2' N1' C3 C2 . 116.8(13)
O1' N1' C3 C2 . -61.0(13)
O2' N1' C3 N1 . 62(4)
O1' N1' C3 N1 . -116(5)
O2 N1 C3 C4 . -38.7(14)
O1 N1 C3 C4 . 136.6(10)
O2 N1 C3 C2 . 134.0(11)
O1 N1 C3 C2 . -50.7(13)
O2 N1 C3 N1' . -96(4)
O1 N1 C3 N1' . 79(3)
C2 C3 C4 C5 . 1.1(2)
N1' C3 C4 C5 . -177.3(5)
N1 C3 C4 C5 . 173.0(5)
C3 C4 C5 C6 . -1.5(2)
C3 C4 C5 N2 . 179.85(11)
O4 N2 C5 C4 . -171.13(12)
O3 N2 C5 C4 . 10.35(18)
O4 N2 C5 C6 . 10.15(18)
O3 N2 C5 C6 . -168.36(12)
C4 C5 C6 C7 . 0.7(2)
N2 C5 C6 C7 . 179.42(11)
C5 C6 C7 C2 . 0.6(2)
C5 C6 C7 N3 . -178.30(11)
C3 C2 C7 C6 . -0.98(18)
C1 C2 C7 C6 . -177.82(12)
C3 C2 C7 N3 . 177.83(10)
C1 C2 C7 N3 . 0.99(18)
O5 N3 C7 C6 . 109.24(19)
O5' N3 C7 C6 . 62.5(2)
O6' N3 C7 C6 . -116.35(17)
O6 N3 C7 C6 . -61.96(18)
O5 N3 C7 C2 . -69.7(2)
O5' N3 C7 C2 . -116.4(2)
O6' N3 C7 C2 . 64.72(19)
O6 N3 C7 C2 . 119.11(17)
